data_4035054
loop_
_publ_author_name
'Ji, Xiaolei'
'Gao, Bao'
'Zhou, Xibing'
'Liu, Zongjian'
'Huang, Hanmin'

_publ_section_title
;
 Palladium-Catalyzed Regioselective Hydroaminocarbonylation of Alkynes to
 \a,\b-Unsaturated Primary Amides with Ammonium Chloride.
;
_journal_issue 17
_journal_name_full 'The Journal of organic chemistry'
_journal_page_first 10134
_journal_page_last 10141
_journal_paper_doi 10.1021/acs.joc.8b01405
_journal_volume 83
_journal_year 2018
_chemical_formula_sum 'C9 H8 F N O'
_chemical_formula_weight 165.16
_space_group_crystal_system monoclinic
_space_group_IT_number 14
_space_group_name_Hall '-P 2ybc'
_space_group_name_H-M_alt 'P 1 21/c 1'
_atom_sites_solution_hydrogens geom
_audit_creation_method SHELXL-2013
_cell_angle_alpha 90
_cell_angle_beta 104.510(2)
_cell_angle_gamma 90
_cell_formula_units_Z 4
_cell_length_a 13.7589(3)
_cell_length_b 6.38120(10)
_cell_length_c 9.7121(2)
_cell_measurement_reflns_used 1844
_cell_measurement_temperature 291(2)
_cell_measurement_theta_max 70.9910
_cell_measurement_theta_min 6.6110
_cell_volume 825.51(3)
_computing_cell_refinement 'CrysAlisPro (Rigaku OD, 2015)'
_computing_data_collection 'CrysAlisPro (Rigaku OD, 2015)'
_computing_data_reduction 'CrysAlisPro (Rigaku OD, 2015)'
_computing_molecular_graphics 'Ortep-3 (L. J. Farrugia, 2001)'
_computing_publication_material SHELXL-97
_computing_structure_refinement 'SHELXL-97 (Sheldrick, 1997)'
_computing_structure_solution 'SHELXS-97 (Sheldrick, 1997)'
_diffrn_ambient_temperature 291(2)
_diffrn_detector_area_resol_mean 5.2169
_diffrn_measured_fraction_theta_full 0.995
_diffrn_measured_fraction_theta_max 0.974
_diffrn_measurement_device_type 'SuperNova, Dual, Cu at zero, AtlasS2'
_diffrn_measurement_method '\w scans'
_diffrn_radiation_type CuK\a
_diffrn_radiation_wavelength 1.54184
_diffrn_reflns_av_R_equivalents 0.0153
_diffrn_reflns_av_unetI/netI 0.0199
_diffrn_reflns_Laue_measured_fraction_full 0.995
_diffrn_reflns_Laue_measured_fraction_max 0.974
_diffrn_reflns_limit_h_max 16
_diffrn_reflns_limit_h_min -13
_diffrn_reflns_limit_k_max 7
_diffrn_reflns_limit_k_min -7
_diffrn_reflns_limit_l_max 7
_diffrn_reflns_limit_l_min -11
_diffrn_reflns_number 2856
_diffrn_reflns_point_group_measured_fraction_full 0.995
_diffrn_reflns_point_group_measured_fraction_max 0.974
_diffrn_reflns_theta_full 67.684
_diffrn_reflns_theta_max 71.101
_diffrn_reflns_theta_min 6.647
_diffrn_source 'micro-focus sealed X-ray tube'
_exptl_absorpt_coefficient_mu 0.867
_exptl_absorpt_correction_T_max 1.00000
_exptl_absorpt_correction_T_min 0.62356
_exptl_absorpt_correction_type multi-scan
_exptl_absorpt_process_details
;
CrysAlisPro 1.171.38.46 (Rigaku Oxford Diffraction, 2015)
Empirical absorption correction using spherical harmonics,
 implemented in SCALE3 ABSPACK scaling algorithm.
;
_exptl_crystal_density_diffrn 1.329
_exptl_crystal_description block
_exptl_crystal_F_000 344
_exptl_crystal_size_max 0.220
_exptl_crystal_size_mid 0.210
_exptl_crystal_size_min 0.170
_refine_diff_density_max 0.146
_refine_diff_density_min -0.143
_refine_diff_density_rms 0.030
_refine_ls_extinction_coef 0.0095(13)
_refine_ls_extinction_expression Fc^*^=kFc[1+0.001xFc^2^\l^3^/sin(2\q)]^-1/4^
_refine_ls_extinction_method SHELXL
_refine_ls_goodness_of_fit_ref 1.041
_refine_ls_hydrogen_treatment constr
_refine_ls_matrix_type full
_refine_ls_number_parameters 110
_refine_ls_number_reflns 1550
_refine_ls_number_restraints 0
_refine_ls_restrained_S_all 1.041
_refine_ls_R_factor_all 0.0411
_refine_ls_R_factor_gt 0.0381
_refine_ls_shift/su_max 0.000
_refine_ls_shift/su_mean 0.000
_refine_ls_structure_factor_coef Fsqd
_refine_ls_weighting_details 'w=1/[\s^2^(Fo^2^)+(0.0631P)^2^+0.1129P] where P=(Fo^2^+2Fc^2^)/3'
_refine_ls_weighting_scheme calc
_refine_ls_wR_factor_gt 0.1092
_refine_ls_wR_factor_ref 0.1128
_reflns_Friedel_coverage 0.000
_reflns_number_gt 1397
_reflns_number_total 1550
_reflns_threshold_expression 'I > 2\s(I)'
_cod_data_source_file jo8b01405_si_002.cif
_cod_data_source_block shelxl
_cod_original_sg_symbol_H-M 'P 21/c'
_cod_database_code 4035054
_shelx_space_group_comment
;
The symmetry employed for this shelxl refinement is uniquely defined
by the following loop, which should always be used as a source of
symmetry information in preference to the above space-group names.
They are only intended as comments.
;
_shelx_estimated_absorpt_t_min 0.832
_shelx_estimated_absorpt_t_max 0.867
_shelxl_version_number 2013-4

loop_
_space_group_symop_operation_xyz
'x, y, z'
'-x, y+1/2, -z+1/2'
'-x, -y, -z'
'x, -y-1/2, z-1/2'

loop_
_atom_site_label
_atom_site_type_symbol
_atom_site_fract_x
_atom_site_fract_y
_atom_site_fract_z
_atom_site_U_iso_or_equiv
_atom_site_adp_type
_atom_site_occupancy
_atom_site_site_symmetry_order
_atom_site_calc_flag
_atom_site_refinement_flags_posn
_atom_site_refinement_flags_adp
O1 O 0.91126(7) 0.86571(15) 0.58169(8) 0.0523(3) Uani 1 1 d . .
N1 N 0.92519(9) 0.82537(19) 0.35797(11) 0.0524(3) Uani 1 1 d . .
H1A H 0.9623 0.9351 0.3638 0.063 Uiso 1 1 calc R U
H1B H 0.9101 0.7537 0.2805 0.063 Uiso 1 1 calc R U
F1 F 0.51522(9) 0.5486(2) 0.72206(16) 0.1084(5) Uani 1 1 d . .
C8 C 0.89137(9) 0.7669(2) 0.46791(12) 0.0419(3) Uani 1 1 d . .
C4 C 0.74716(9) 0.5645(2) 0.52570(13) 0.0441(3) Uani 1 1 d . .
C7 C 0.83043(9) 0.5696(2) 0.45419(12) 0.0430(3) Uani 1 1 d . .
C5 C 0.68969(11) 0.7410(2) 0.53137(16) 0.0567(4) Uani 1 1 d . .
H5 H 0.7042 0.8651 0.4904 0.068 Uiso 1 1 calc R U
C3 C 0.72450(12) 0.3819(2) 0.58921(16) 0.0588(4) Uani 1 1 d . .
H3 H 0.7624 0.2618 0.5873 0.071 Uiso 1 1 calc R U
C9 C 0.85830(12) 0.4052(3) 0.38984(17) 0.0629(4) Uani 1 1 d . .
H9A H 0.8250 0.2780 0.3880 0.075 Uiso 1 1 calc R U
H9B H 0.9112 0.4170 0.3465 0.075 Uiso 1 1 calc R U
C1 C 0.59170(12) 0.5534(3) 0.65717(19) 0.0708(5) Uani 1 1 d . .
C2 C 0.64626(14) 0.3759(3) 0.65541(19) 0.0730(5) Uani 1 1 d . .
H2 H 0.6314 0.2534 0.6977 0.088 Uiso 1 1 calc R U
C6 C 0.61111(12) 0.7365(3) 0.5967(2) 0.0707(5) Uani 1 1 d . .
H6 H 0.5725 0.8553 0.5993 0.085 Uiso 1 1 calc R U

loop_
_atom_site_aniso_label
_atom_site_aniso_U_11
_atom_site_aniso_U_22
_atom_site_aniso_U_33
_atom_site_aniso_U_23
_atom_site_aniso_U_13
_atom_site_aniso_U_12
O1 0.0633(6) 0.0618(6) 0.0368(5) -0.0082(4) 0.0215(4) -0.0200(4)
N1 0.0642(7) 0.0617(7) 0.0361(5) -0.0045(5) 0.0215(5) -0.0165(5)
F1 0.0911(8) 0.1261(10) 0.1369(10) -0.0217(8) 0.0827(8) -0.0261(7)
C8 0.0431(6) 0.0504(7) 0.0342(6) 0.0000(5) 0.0134(5) -0.0029(5)
C4 0.0425(6) 0.0492(7) 0.0410(6) -0.0030(5) 0.0110(5) -0.0076(5)
C7 0.0442(6) 0.0490(7) 0.0363(6) -0.0012(5) 0.0108(5) -0.0028(5)
C5 0.0545(8) 0.0539(8) 0.0662(9) -0.0003(6) 0.0235(7) -0.0023(6)
C3 0.0620(8) 0.0526(8) 0.0665(9) 0.0031(7) 0.0247(7) -0.0071(6)
C9 0.0694(9) 0.0564(8) 0.0705(9) -0.0113(7) 0.0319(8) -0.0059(7)
C1 0.0584(9) 0.0871(12) 0.0785(11) -0.0145(9) 0.0389(8) -0.0190(8)
C2 0.0756(10) 0.0732(11) 0.0800(11) 0.0047(9) 0.0379(9) -0.0215(9)
C6 0.0588(9) 0.0715(11) 0.0896(12) -0.0111(9) 0.0333(8) 0.0008(7)

loop_
_atom_type_symbol
_atom_type_description
_atom_type_scat_dispersion_real
_atom_type_scat_dispersion_imag
_atom_type_scat_source
C C 0.0181 0.0091 'International Tables Vol C Tables 4.2.6.8 and 6.1.1.4'
H H 0.0000 0.0000 'International Tables Vol C Tables 4.2.6.8 and 6.1.1.4'
N N 0.0311 0.0180 'International Tables Vol C Tables 4.2.6.8 and 6.1.1.4'
O O 0.0492 0.0322 'International Tables Vol C Tables 4.2.6.8 and 6.1.1.4'
F F 0.0727 0.0534 'International Tables Vol C Tables 4.2.6.8 and 6.1.1.4'

loop_
_geom_angle_atom_site_label_1
_geom_angle_atom_site_label_2
_geom_angle_atom_site_label_3
_geom_angle
C8 N1 H1A 120.0
C8 N1 H1B 120.0
H1A N1 H1B 120.0
O1 C8 N1 122.15(11)
O1 C8 C7 119.93(10)
N1 C8 C7 117.88(10)
C5 C4 C3 118.06(13)
C5 C4 C7 121.12(12)
C3 C4 C7 120.82(12)
C9 C7 C4 123.53(12)
C9 C7 C8 119.00(12)
C4 C7 C8 117.23(10)
C6 C5 C4 121.36(14)
C6 C5 H5 119.3
C4 C5 H5 119.3
C2 C3 C4 121.03(15)
C2 C3 H3 119.5
C4 C3 H3 119.5
C7 C9 H9A 120.0
C7 C9 H9B 120.0
H9A C9 H9B 120.0
F1 C1 C2 118.78(16)
F1 C1 C6 118.58(17)
C2 C1 C6 122.63(14)
C1 C2 C3 118.55(15)
C1 C2 H2 120.7
C3 C2 H2 120.7
C1 C6 C5 118.37(16)
C1 C6 H6 120.8
C5 C6 H6 120.8

loop_
_geom_bond_atom_site_label_1
_geom_bond_atom_site_label_2
_geom_bond_distance
O1 C8 1.2418(14)
N1 C8 1.3209(15)
N1 H1A 0.8600
N1 H1B 0.8600
F1 C1 1.3557(17)
C8 C7 1.5000(17)
C4 C5 1.385(2)
C4 C3 1.3898(19)
C4 C7 1.4816(17)
C7 C9 1.3261(19)
C5 C6 1.384(2)
C5 H5 0.9300
C3 C2 1.386(2)
C3 H3 0.9300
C9 H9A 0.9300
C9 H9B 0.9300
C1 C2 1.361(3)
C1 C6 1.363(3)
C2 H2 0.9300
C6 H6 0.9300

loop_
_geom_hbond_atom_site_label_D
_geom_hbond_atom_site_label_H
_geom_hbond_atom_site_label_A
_geom_hbond_distance_DH
_geom_hbond_distance_HA
_geom_hbond_distance_DA
_geom_hbond_angle_DHA
_geom_hbond_site_symmetry_A
N1 H1A O1 0.86 2.11 2.9381(14) 160.8 3_776
N1 H1B O1 0.86 2.08 2.9096(13) 161.9 4_575

loop_
_geom_torsion_atom_site_label_1
_geom_torsion_atom_site_label_2
_geom_torsion_atom_site_label_3
_geom_torsion_atom_site_label_4
_geom_torsion
C5 C4 C7 C9 -149.04(15)
C3 C4 C7 C9 31.0(2)
C5 C4 C7 C8 36.65(17)
C3 C4 C7 C8 -143.32(13)
O1 C8 C7 C9 -136.95(14)
N1 C8 C7 C9 40.70(18)
O1 C8 C7 C4 37.62(17)
N1 C8 C7 C4 -144.72(12)
C3 C4 C5 C6 -0.7(2)
C7 C4 C5 C6 179.29(13)
C5 C4 C3 C2 0.5(2)
C7 C4 C3 C2 -179.57(13)
F1 C1 C2 C3 -179.86(15)
C6 C1 C2 C3 -0.1(3)
C4 C3 C2 C1 0.0(3)
F1 C1 C6 C5 179.59(15)
C2 C1 C6 C5 -0.2(3)
C4 C5 C6 C1 0.6(3)
